data_7060961
loop_
_publ_author_name
'Zhang, Feng-Feng'
'Han, You'
'Liang, Qian'
'Wu, Man'
'Wang, Xiao'
'Tang, Long'
'Yue, Er-Lin'
'Wang, Ji-Jiang'
'Fu, Feng'
'Hou, Xiang-Yang'

_publ_section_title
;
 Visible light-assisted photocatalytic degradation of methylene blue in
 water by highly chemically stable Cd-coordination polymers at room
 temperature
;
_journal_issue 42
_journal_name_full 'New Journal of Chemistry'
_journal_page_first 19660
_journal_page_last 19665
_journal_paper_doi 10.1039/D1NJ03958J
_journal_volume 45
_journal_year 2021
_chemical_formula_sum 'C53 H40 Cd2 N9 O10'
_chemical_formula_weight 1187.74
_space_group_crystal_system triclinic
_space_group_IT_number 2
_space_group_name_Hall '-P 1'
_space_group_name_H-M_alt 'P -1'
_atom_sites_solution_hydrogens geom
_audit_creation_method SHELXL-2018/3
_audit_update_record
;
2021-08-16 deposited with the CCDC.	2021-09-08 downloaded from the CCDC.
;
_cell_angle_alpha 74.0580(10)
_cell_angle_beta 89.7320(10)
_cell_angle_gamma 81.7880(10)
_cell_formula_units_Z 1
_cell_length_a 8.1834(6)
_cell_length_b 10.3982(7)
_cell_length_c 14.0203(10)
_cell_measurement_reflns_used 5236
_cell_measurement_temperature 296(2)
_cell_measurement_theta_max 28.17
_cell_measurement_theta_min 2.41
_cell_volume 1134.63(14)
_computing_cell_refinement 'Bruker SMART'
_computing_data_collection 'Bruker SMART'
_computing_data_reduction 'Bruker SAINT'
_computing_molecular_graphics 'Bruker SHELXTL'
_computing_publication_material 'Bruker SHELXTL'
_computing_structure_refinement 'SHELXL-2018/3 (Sheldrick, 2018)'
_computing_structure_solution 'SHELXL-2018/3 (Sheldrick, 2018)'
_diffrn_ambient_temperature 296(2)
_diffrn_measured_fraction_theta_full 0.988
_diffrn_measured_fraction_theta_max 0.791
_diffrn_measurement_device_type 'CCD area detector'
_diffrn_measurement_method 'phi and omega scans'
_diffrn_radiation_type MoK\a
_diffrn_radiation_wavelength 0.71073
_diffrn_reflns_av_R_equivalents 0.0077
_diffrn_reflns_av_unetI/netI 0.0150
_diffrn_reflns_Laue_measured_fraction_full 0.988
_diffrn_reflns_Laue_measured_fraction_max 0.791
_diffrn_reflns_limit_h_max 10
_diffrn_reflns_limit_h_min -10
_diffrn_reflns_limit_k_max 15
_diffrn_reflns_limit_k_min -12
_diffrn_reflns_limit_l_max 19
_diffrn_reflns_limit_l_min -13
_diffrn_reflns_number 7582
_diffrn_reflns_point_group_measured_fraction_full 0.988
_diffrn_reflns_point_group_measured_fraction_max 0.791
_diffrn_reflns_theta_full 25.242
_diffrn_reflns_theta_max 30.969
_diffrn_reflns_theta_min 2.888
_exptl_absorpt_coefficient_mu 1.013
_exptl_absorpt_correction_T_max 0.964
_exptl_absorpt_correction_T_min 0.892
_exptl_absorpt_correction_type multi-scan
_exptl_absorpt_process_details 'Face indexing'
_exptl_crystal_colour colorless
_exptl_crystal_density_diffrn 1.738
_exptl_crystal_density_method 'not measured'
_exptl_crystal_description rod
_exptl_crystal_F_000 597
_exptl_crystal_size_max 0.164
_exptl_crystal_size_mid 0.063
_exptl_crystal_size_min 0.057
_refine_diff_density_max 0.683
_refine_diff_density_min -0.493
_refine_diff_density_rms 0.070
_refine_ls_extinction_method none
_refine_ls_goodness_of_fit_ref 1.114
_refine_ls_hydrogen_treatment constr
_refine_ls_matrix_type full
_refine_ls_number_parameters 331
_refine_ls_number_reflns 5711
_refine_ls_number_restraints 0
_refine_ls_restrained_S_all 1.114
_refine_ls_R_factor_all 0.0241
_refine_ls_R_factor_gt 0.0229
_refine_ls_shift/su_max 0.002
_refine_ls_shift/su_mean 0.000
_refine_ls_structure_factor_coef Fsqd
_refine_ls_weighting_details 'w=1/[\s^2^(Fo^2^)+(0.0600P)^2^] where P=(Fo^2^+2Fc^2^)/3'
_refine_ls_weighting_scheme calc
_refine_ls_wR_factor_gt 0.0758
_refine_ls_wR_factor_ref 0.0769
_reflns_Friedel_coverage 0.000
_reflns_number_gt 5463
_reflns_number_total 5711
_reflns_threshold_expression 'I > 2\s(I)'
_cod_data_source_file d1nj03958j2.cif
_cod_data_source_block h1_pl
_cod_depositor_comments 'Adding full bibliography for 7060961.cif.'
_cod_database_code 7060961
_shelx_shelxl_version_number 2018/3
_shelx_space_group_comment
;
The symmetry employed for this shelxl refinement is uniquely defined
by the following loop, which should always be used as a source of
symmetry information in preference to the above space-group names.
They are only intended as comments.
;
_shelx_estimated_absorpt_t_min 0.783
_shelx_estimated_absorpt_t_max 0.928

loop_
_space_group_symop_operation_xyz
'x, y, z'
'-x, -y, -z'

loop_
_atom_site_label
_atom_site_type_symbol
_atom_site_fract_x
_atom_site_fract_y
_atom_site_fract_z
_atom_site_U_iso_or_equiv
_atom_site_adp_type
_atom_site_occupancy
_atom_site_site_symmetry_order
_atom_site_calc_flag
_atom_site_refinement_flags_posn
_atom_site_refinement_flags_adp
_atom_site_refinement_flags_occupancy
_atom_site_disorder_assembly
_atom_site_disorder_group
Cd1 Cd 0.99338(2) 1.34874(2) -0.09687(2) 0.02175(6) Uani 1 1 d . . . . .
N1 N 1.0383(3) 1.0505(3) 0.4748(2) 0.0150(3) Uiso 0.5 1 d . . P A -1
C27 C 1.0004(4) 0.9424(4) 0.5273(3) 0.0150(3) Uiso 0.5 1 d . . P A -1
N2 N 0.77389(19) 1.29820(15) -0.00365(11) 0.0266(3) Uani 1 1 d . . . . .
N3 N 0.64187(19) 1.18957(15) 0.12270(11) 0.0297(3) Uani 1 1 d . . . . .
N4 N 0.40086(19) 0.48324(16) 0.71900(11) 0.0300(3) Uani 1 1 d . . . . .
N5 N 0.2396(2) 0.38392(17) 0.83380(12) 0.0320(3) Uani 1 1 d . . . . .
O1 O 1.12957(18) 1.34513(13) 0.04941(9) 0.0328(3) Uani 1 1 d . . . . .
O2 O 1.10673(17) 1.43226(12) 0.17871(9) 0.0316(3) Uani 1 1 d . . . . .
O3 O 1.09340(18) 0.72988(13) 0.23887(10) 0.0345(3) Uani 1 1 d . . . . .
O4 O 0.97787(18) 0.87784(13) 0.10271(9) 0.0320(3) Uani 1 1 d . . . . .
O5 O 1.0493(7) 0.5108(6) 0.4028(4) 0.0902(15) Uiso 0.5 1 d . . P . .
O5A O 0.9729(12) 0.5987(10) 0.4242(8) 0.171(4) Uiso 0.5 1 d . . P . .
C1 C 1.1091(2) 1.33613(16) 0.13920(11) 0.0231(3) Uani 1 1 d . . . . .
C2 C 1.0875(2) 1.19943(15) 0.20819(11) 0.0221(3) Uani 1 1 d . . . . .
C3 C 1.0811(2) 1.08936(15) 0.17034(11) 0.0233(3) Uani 1 1 d . . . . .
H3 H 1.093863 1.099313 0.102867 0.028 Uiso 1 1 calc R U . . .
C4 C 1.0557(2) 0.96406(15) 0.23299(11) 0.0228(3) Uani 1 1 d . . . . .
C5 C 1.0377(2) 0.94806(16) 0.33319(12) 0.0246(3) Uani 1 1 d . . . . .
H5 H 1.022621 0.864436 0.374973 0.030 Uiso 1 1 calc R U . . .
C6 C 1.0423(2) 1.05809(16) 0.37175(11) 0.0245(3) Uani 1 1 d . . . . .
C7 C 1.0668(2) 1.18296(16) 0.30950(11) 0.0245(3) Uani 1 1 d . . . . .
H7 H 1.069278 1.255833 0.335571 0.029 Uiso 1 1 calc R U . . .
C8 C 1.0411(2) 0.84905(16) 0.18850(12) 0.0242(3) Uani 1 1 d . . . . .
C9 C 0.6820(2) 1.39079(18) 0.03642(14) 0.0316(4) Uani 1 1 d . . . . .
H9 H 0.677452 1.484122 0.013546 0.038 Uiso 1 1 calc R U . . .
C10 C 0.5996(3) 1.32519(19) 0.11406(15) 0.0365(4) Uani 1 1 d . . . . .
H10 H 0.528429 1.363974 0.153765 0.044 Uiso 1 1 calc R U . . .
C11 C 0.7471(2) 1.17709(17) 0.05043(13) 0.0266(3) Uani 1 1 d . . . . .
H11 H 0.794052 1.095429 0.039973 0.032 Uiso 1 1 calc R U . . .
C12 C 0.6045(2) 1.08358(18) 0.20558(14) 0.0307(4) Uani 1 1 d . . . . .
C13 C 0.6408(3) 1.0920(2) 0.29957(15) 0.0383(4) Uani 1 1 d . . . . .
H13 H 0.685258 1.165999 0.307581 0.046 Uiso 1 1 calc R U . . .
C14 C 0.6108(3) 0.9893(2) 0.38232(16) 0.0404(5) Uani 1 1 d . . . . .
H14 H 0.635650 0.994637 0.445643 0.048 Uiso 1 1 calc R U . . .
C15 C 0.5435(3) 0.8785(2) 0.37065(14) 0.0336(4) Uani 1 1 d . . . . .
C16 C 0.5053(3) 0.8744(2) 0.27555(16) 0.0512(6) Uani 1 1 d . . . . .
H16 H 0.457611 0.802200 0.266873 0.061 Uiso 1 1 calc R U . . .
C17 C 0.5366(4) 0.9758(2) 0.19305(16) 0.0515(6) Uani 1 1 d . . . . .
H17 H 0.511816 0.970796 0.129614 0.062 Uiso 1 1 calc R U . . .
C18 C 0.5125(2) 0.7686(2) 0.45896(14) 0.0329(4) Uani 1 1 d . . . . .
C19 C 0.6189(3) 0.7298(2) 0.54164(16) 0.0418(5) Uani 1 1 d . . . . .
H19 H 0.714583 0.768990 0.539820 0.050 Uiso 1 1 calc R U . . .
C20 C 0.5857(2) 0.6335(2) 0.62734(14) 0.0379(4) Uani 1 1 d . . . . .
H20 H 0.657400 0.609628 0.682684 0.046 Uiso 1 1 calc R U . . .
C21 C 0.4454(2) 0.5740(2) 0.62927(14) 0.0307(4) Uani 1 1 d . . . . .
C22 C 0.3407(3) 0.6064(2) 0.54575(15) 0.0386(4) Uani 1 1 d . . . . .
H22 H 0.248342 0.563429 0.546497 0.046 Uiso 1 1 calc R U . . .
C23 C 0.3752(3) 0.7030(2) 0.46145(15) 0.0385(4) Uani 1 1 d . . . . .
H23 H 0.305351 0.724604 0.405430 0.046 Uiso 1 1 calc R U . . .
C24 C 0.5024(2) 0.4057(2) 0.79838(14) 0.0318(4) Uani 1 1 d . . . . .
H24 H 0.617056 0.396510 0.802976 0.038 Uiso 1 1 calc R U . . .
C25 C 0.4017(2) 0.34554(19) 0.86819(13) 0.0316(4) Uani 1 1 d . . . . .
H25 H 0.436594 0.287179 0.930011 0.038 Uiso 1 1 calc R U . . .
C26 C 0.2434(2) 0.4668(2) 0.74445(14) 0.0356(4) Uani 1 1 d . . . . .
H26 H 0.150342 0.508622 0.703952 0.043 Uiso 1 1 calc R U . . .

loop_
_atom_site_aniso_label
_atom_site_aniso_U_11
_atom_site_aniso_U_22
_atom_site_aniso_U_33
_atom_site_aniso_U_23
_atom_site_aniso_U_13
_atom_site_aniso_U_12
Cd1 0.03201(9) 0.01749(8) 0.01727(8) -0.00504(5) 0.00603(5) -0.00836(5)
N2 0.0308(7) 0.0229(7) 0.0256(7) -0.0050(5) 0.0060(6) -0.0061(5)
N3 0.0360(8) 0.0234(7) 0.0279(7) -0.0032(6) 0.0106(6) -0.0060(6)
N4 0.0316(7) 0.0324(8) 0.0236(7) -0.0019(6) 0.0056(6) -0.0078(6)
N5 0.0366(8) 0.0356(8) 0.0234(7) -0.0046(6) 0.0070(6) -0.0111(6)
O1 0.0522(8) 0.0315(7) 0.0163(5) -0.0022(5) 0.0036(5) -0.0205(6)
O2 0.0529(8) 0.0165(5) 0.0256(6) -0.0041(4) 0.0016(5) -0.0085(5)
O3 0.0552(8) 0.0174(6) 0.0305(6) -0.0073(5) -0.0015(6) -0.0025(5)
O4 0.0529(8) 0.0230(6) 0.0221(6) -0.0097(5) 0.0005(5) -0.0056(5)
C1 0.0319(8) 0.0191(7) 0.0175(6) -0.0014(5) 0.0010(6) -0.0088(6)
C2 0.0334(8) 0.0168(7) 0.0170(6) -0.0045(5) 0.0028(6) -0.0068(6)
C3 0.0355(8) 0.0191(7) 0.0163(6) -0.0057(5) 0.0039(6) -0.0056(6)
C4 0.0334(8) 0.0173(7) 0.0182(6) -0.0050(5) 0.0013(6) -0.0055(6)
C5 0.0385(8) 0.0174(7) 0.0175(7) -0.0031(5) 0.0046(6) -0.0057(6)
C6 0.0399(8) 0.0207(7) 0.0145(6) -0.0059(5) 0.0022(6) -0.0072(6)
C7 0.0387(8) 0.0197(7) 0.0171(6) -0.0063(6) 0.0027(6) -0.0086(6)
C8 0.0355(8) 0.0186(7) 0.0218(7) -0.0092(6) 0.0083(6) -0.0078(6)
C9 0.0397(9) 0.0208(8) 0.0328(8) -0.0052(7) 0.0085(7) -0.0041(6)
C10 0.0465(10) 0.0288(9) 0.0348(9) -0.0100(7) 0.0166(8) -0.0056(7)
C11 0.0319(8) 0.0215(8) 0.0256(7) -0.0050(6) 0.0062(6) -0.0045(6)
C12 0.0368(9) 0.0245(8) 0.0280(8) -0.0019(7) 0.0114(7) -0.0067(7)
C13 0.0470(11) 0.0364(10) 0.0332(9) -0.0054(8) 0.0056(8) -0.0205(8)
C14 0.0487(11) 0.0441(11) 0.0301(9) -0.0059(8) 0.0051(8) -0.0212(9)
C15 0.0408(10) 0.0305(9) 0.0284(8) -0.0034(7) 0.0124(7) -0.0116(7)
C16 0.0933(19) 0.0350(11) 0.0322(10) -0.0092(8) 0.0128(11) -0.0325(12)
C17 0.0927(18) 0.0390(11) 0.0280(9) -0.0082(8) 0.0126(11) -0.0289(12)
C18 0.0379(9) 0.0311(9) 0.0276(8) -0.0024(7) 0.0088(7) -0.0098(7)
C19 0.0393(10) 0.0491(12) 0.0349(10) -0.0002(9) 0.0057(8) -0.0221(9)
C20 0.0361(9) 0.0451(11) 0.0291(9) 0.0002(8) 0.0013(7) -0.0150(8)
C21 0.0331(9) 0.0314(9) 0.0246(8) -0.0010(7) 0.0075(7) -0.0088(7)
C22 0.0369(9) 0.0437(11) 0.0320(10) 0.0013(8) 0.0016(8) -0.0182(8)
C23 0.0394(10) 0.0408(11) 0.0301(9) 0.0030(8) -0.0001(8) -0.0136(8)
C24 0.0319(8) 0.0328(9) 0.0284(8) -0.0049(7) 0.0019(7) -0.0045(7)
C25 0.0398(9) 0.0293(9) 0.0235(7) -0.0034(6) 0.0026(7) -0.0060(7)
C26 0.0321(9) 0.0440(11) 0.0260(8) 0.0002(8) 0.0044(7) -0.0101(8)

loop_
_atom_type_symbol
_atom_type_description
_atom_type_scat_dispersion_real
_atom_type_scat_dispersion_imag
_atom_type_scat_source
C C 0.0033 0.0016 'International Tables Vol C Tables 4.2.6.8 and 6.1.1.4'
H H 0.0000 0.0000 'International Tables Vol C Tables 4.2.6.8 and 6.1.1.4'
Cd Cd -0.8075 1.2024 'International Tables Vol C Tables 4.2.6.8 and 6.1.1.4'
N N 0.0061 0.0033 'International Tables Vol C Tables 4.2.6.8 and 6.1.1.4'
O O 0.0106 0.0060 'International Tables Vol C Tables 4.2.6.8 and 6.1.1.4'

loop_
_geom_angle_atom_site_label_1
_geom_angle_atom_site_label_2
_geom_angle_atom_site_label_3
_geom_angle
_geom_angle_site_symmetry_1
_geom_angle_site_symmetry_3
_geom_angle_publ_flag
N2 Cd1 N5 170.28(6) . 1_664 ?
N2 Cd1 O2 98.49(5) . 2_785 ?
N5 Cd1 O2 88.01(6) 1_664 2_785 ?
N2 Cd1 O1 86.68(5) . . ?
N5 Cd1 O1 84.39(5) 1_664 . ?
O2 Cd1 O1 108.70(5) 2_785 . ?
N2 Cd1 O4 84.99(5) . 2_775 ?
N5 Cd1 O4 93.81(6) 1_664 2_775 ?
O2 Cd1 O4 145.20(4) 2_785 2_775 ?
O1 Cd1 O4 106.06(5) . 2_775 ?
N2 Cd1 O3 96.41(5) . 2_775 ?
N5 Cd1 O3 90.65(5) 1_664 2_775 ?
O2 Cd1 O3 91.08(4) 2_785 2_775 ?
O1 Cd1 O3 159.36(5) . 2_775 ?
O4 Cd1 O3 54.18(4) 2_775 2_775 ?
N2 Cd1 C8 90.80(5) . 2_775 ?
N5 Cd1 C8 92.47(6) 1_664 2_775 ?
O2 Cd1 C8 118.28(5) 2_785 2_775 ?
O1 Cd1 C8 132.78(5) . 2_775 ?
O4 Cd1 C8 26.96(5) 2_775 2_775 ?
O3 Cd1 C8 27.22(5) 2_775 2_775 ?
C27 N1 C6 113.53(19) . . ?
C11 N2 C9 106.32(15) . . ?
C11 N2 Cd1 127.41(12) . . ?
C9 N2 Cd1 121.98(12) . . ?
C11 N3 C10 107.77(15) . . ?
C11 N3 C12 126.82(15) . . ?
C10 N3 C12 124.39(15) . . ?
C26 N4 C24 106.90(15) . . ?
C26 N4 C21 124.58(16) . . ?
C24 N4 C21 128.33(16) . . ?
C26 N5 C25 106.07(15) . . ?
C26 N5 Cd1 119.73(13) . 1_446 ?
C25 N5 Cd1 133.90(12) . 1_446 ?
C1 O1 Cd1 143.08(12) . . ?
C1 O2 Cd1 122.70(10) . 2_785 ?
C8 O3 Cd1 88.02(10) . 2_775 ?
C8 O4 Cd1 94.40(10) . 2_775 ?
O1 C1 O2 125.30(15) . . ?
O1 C1 C2 118.31(14) . . ?
O2 C1 C2 116.38(13) . . ?
C3 C2 C7 118.91(14) . . ?
C3 C2 C1 120.24(13) . . ?
C7 C2 C1 120.80(13) . . ?
C2 C3 C4 120.61(14) . . ?
C2 C3 H3 119.7 . . ?
C4 C3 H3 119.7 . . ?
C5 C4 C3 120.14(14) . . ?
C5 C4 C8 120.74(14) . . ?
C3 C4 C8 119.07(14) . . ?
C4 C5 C6 119.73(15) . . ?
C4 C5 H5 120.1 . . ?
C6 C5 H5 120.1 . . ?
C7 C6 C5 120.22(14) . . ?
C7 C6 N1 115.14(17) . . ?
C5 C6 N1 124.40(18) . . ?
C6 C7 C2 120.39(14) . . ?
C6 C7 H7 119.8 . . ?
C2 C7 H7 119.8 . . ?
O4 C8 O3 123.40(15) . . ?
O4 C8 C4 117.83(14) . . ?
O3 C8 C4 118.77(15) . . ?
O4 C8 Cd1 58.64(8) . 2_775 ?
O3 C8 Cd1 64.76(9) . 2_775 ?
C4 C8 Cd1 176.46(11) . 2_775 ?
C10 C9 N2 109.48(16) . . ?
C10 C9 H9 125.3 . . ?
N2 C9 H9 125.3 . . ?
C9 C10 N3 106.26(16) . . ?
C9 C10 H10 126.9 . . ?
N3 C10 H10 126.9 . . ?
N2 C11 N3 110.17(15) . . ?
N2 C11 H11 124.9 . . ?
N3 C11 H11 124.9 . . ?
C17 C12 C13 120.54(17) . . ?
C17 C12 N3 121.64(18) . . ?
C13 C12 N3 117.82(17) . . ?
C12 C13 C14 119.79(19) . . ?
C12 C13 H13 120.1 . . ?
C14 C13 H13 120.1 . . ?
C13 C14 C15 120.28(19) . . ?
C13 C14 H14 119.9 . . ?
C15 C14 H14 119.9 . . ?
C16 C15 C14 118.54(18) . . ?
C16 C15 C18 121.23(19) . . ?
C14 C15 C18 120.23(19) . . ?
C15 C16 C17 121.3(2) . . ?
C15 C16 H16 119.4 . . ?
C17 C16 H16 119.4 . . ?
C12 C17 C16 119.5(2) . . ?
C12 C17 H17 120.2 . . ?
C16 C17 H17 120.2 . . ?
C19 C18 C23 118.22(18) . . ?
C19 C18 C15 120.69(18) . . ?
C23 C18 C15 121.09(18) . . ?
C18 C19 C20 121.37(19) . . ?
C18 C19 H19 119.3 . . ?
C20 C19 H19 119.3 . . ?
C21 C20 C19 119.21(18) . . ?
C21 C20 H20 120.4 . . ?
C19 C20 H20 120.4 . . ?
C20 C21 C22 120.53(17) . . ?
C20 C21 N4 120.35(17) . . ?
C22 C21 N4 119.04(17) . . ?
C23 C22 C21 119.38(18) . . ?
C23 C22 H22 120.3 . . ?
C21 C22 H22 120.3 . . ?
C22 C23 C18 121.17(19) . . ?
C22 C23 H23 119.4 . . ?
C18 C23 H23 119.4 . . ?
C25 C24 N4 106.20(16) . . ?
C25 C24 H24 126.9 . . ?
N4 C24 H24 126.9 . . ?
C24 C25 N5 109.71(16) . . ?
C24 C25 H25 125.1 . . ?
N5 C25 H25 125.1 . . ?
N5 C26 N4 111.11(17) . . ?
N5 C26 H26 124.4 . . ?
N4 C26 H26 124.4 . . ?

loop_
_geom_bond_atom_site_label_1
_geom_bond_atom_site_label_2
_geom_bond_distance
_geom_bond_site_symmetry_2
_geom_bond_publ_flag
Cd1 N2 2.2541(15) . ?
Cd1 N5 2.2661(16) 1_664 ?
Cd1 O2 2.2834(12) 2_785 ?
Cd1 O1 2.3273(12) . ?
Cd1 O4 2.3580(12) 2_775 ?
Cd1 O3 2.4918(13) 2_775 ?
Cd1 C8 2.7533(15) 2_775 ?
N1 C27 1.243(3) . ?
N1 C6 1.425(3) . ?
N2 C11 1.327(2) . ?
N2 C9 1.376(2) . ?
N3 C11 1.348(2) . ?
N3 C10 1.375(2) . ?
N3 C12 1.431(2) . ?
N4 C26 1.358(2) . ?
N4 C24 1.380(2) . ?
N4 C21 1.431(2) . ?
N5 C26 1.314(2) . ?
N5 C25 1.379(2) . ?
O1 C1 1.2488(19) . ?
O2 C1 1.2669(19) . ?
O3 C8 1.260(2) . ?
O4 C8 1.252(2) . ?
O5 O5A 1.141(10) . ?
C1 C2 1.517(2) . ?
C2 C3 1.395(2) . ?
C2 C7 1.396(2) . ?
C3 C4 1.400(2) . ?
C3 H3 0.9300 . ?
C4 C5 1.378(2) . ?
C4 C8 1.512(2) . ?
C5 C6 1.398(2) . ?
C5 H5 0.9300 . ?
C6 C7 1.392(2) . ?
C7 H7 0.9300 . ?
C9 C10 1.350(3) . ?
C9 H9 0.9300 . ?
C10 H10 0.9300 . ?
C11 H11 0.9300 . ?
C12 C17 1.372(3) . ?
C12 C13 1.381(3) . ?
C13 C14 1.392(3) . ?
C13 H13 0.9300 . ?
C14 C15 1.393(3) . ?
C14 H14 0.9300 . ?
C15 C16 1.384(3) . ?
C15 C18 1.485(2) . ?
C16 C17 1.385(3) . ?
C16 H16 0.9300 . ?
C17 H17 0.9300 . ?
C18 C19 1.385(3) . ?
C18 C23 1.390(3) . ?
C19 C20 1.391(3) . ?
C19 H19 0.9300 . ?
C20 C21 1.377(3) . ?
C20 H20 0.9300 . ?
C21 C22 1.389(3) . ?
C22 C23 1.383(3) . ?
C22 H22 0.9300 . ?
C23 H23 0.9300 . ?
C24 C25 1.353(3) . ?
C24 H24 0.9300 . ?
C25 H25 0.9300 . ?
C26 H26 0.9300 . ?

loop_
_geom_torsion_atom_site_label_1
_geom_torsion_atom_site_label_2
_geom_torsion_atom_site_label_3
_geom_torsion_atom_site_label_4
_geom_torsion
_geom_torsion_site_symmetry_1
_geom_torsion_site_symmetry_2
_geom_torsion_site_symmetry_3
_geom_torsion_site_symmetry_4
_geom_torsion_publ_flag
Cd1 O1 C1 O2 -107.5(2) . . . . ?
Cd1 O1 C1 C2 73.5(2) . . . . ?
Cd1 O2 C1 O1 33.1(2) 2_785 . . . ?
Cd1 O2 C1 C2 -147.86(11) 2_785 . . . ?
O1 C1 C2 C3 -3.8(2) . . . . ?
O2 C1 C2 C3 177.12(15) . . . . ?
O1 C1 C2 C7 179.01(16) . . . . ?
O2 C1 C2 C7 -0.1(2) . . . . ?
C7 C2 C3 C4 -0.5(2) . . . . ?
C1 C2 C3 C4 -177.84(15) . . . . ?
C2 C3 C4 C5 -0.4(3) . . . . ?
C2 C3 C4 C8 177.00(15) . . . . ?
C3 C4 C5 C6 1.0(3) . . . . ?
C8 C4 C5 C6 -176.33(16) . . . . ?
C4 C5 C6 C7 -0.7(3) . . . . ?
C4 C5 C6 N1 -174.77(19) . . . . ?
C27 N1 C6 C7 173.4(2) . . . . ?
C27 N1 C6 C5 -12.3(3) . . . . ?
C5 C6 C7 C2 -0.2(3) . . . . ?
N1 C6 C7 C2 174.34(18) . . . . ?
C3 C2 C7 C6 0.9(3) . . . . ?
C1 C2 C7 C6 178.14(16) . . . . ?
Cd1 O4 C8 O3 0.18(18) 2_775 . . . ?
Cd1 O4 C8 C4 179.78(13) 2_775 . . . ?
Cd1 O3 C8 O4 -0.17(17) 2_775 . . . ?
Cd1 O3 C8 C4 -179.77(14) 2_775 . . . ?
C5 C4 C8 O4 145.26(17) . . . . ?
C3 C4 C8 O4 -32.1(2) . . . . ?
C5 C4 C8 O3 -35.1(2) . . . . ?
C3 C4 C8 O3 147.49(16) . . . . ?
C11 N2 C9 C10 -0.3(2) . . . . ?
Cd1 N2 C9 C10 -158.64(14) . . . . ?
N2 C9 C10 N3 0.4(2) . . . . ?
C11 N3 C10 C9 -0.3(2) . . . . ?
C12 N3 C10 C9 168.78(18) . . . . ?
C9 N2 C11 N3 0.2(2) . . . . ?
Cd1 N2 C11 N3 156.89(12) . . . . ?
C10 N3 C11 N2 0.1(2) . . . . ?
C12 N3 C11 N2 -168.64(17) . . . . ?
C11 N3 C12 C17 -60.6(3) . . . . ?
C10 N3 C12 C17 132.5(2) . . . . ?
C11 N3 C12 C13 118.7(2) . . . . ?
C10 N3 C12 C13 -48.3(3) . . . . ?
C17 C12 C13 C14 1.0(3) . . . . ?
N3 C12 C13 C14 -178.26(19) . . . . ?
C12 C13 C14 C15 -0.3(3) . . . . ?
C13 C14 C15 C16 -1.0(3) . . . . ?
C13 C14 C15 C18 179.6(2) . . . . ?
C14 C15 C16 C17 1.7(4) . . . . ?
C18 C15 C16 C17 -178.9(2) . . . . ?
C13 C12 C17 C16 -0.3(4) . . . . ?
N3 C12 C17 C16 178.9(2) . . . . ?
C15 C16 C17 C12 -1.0(4) . . . . ?
C16 C15 C18 C19 145.0(2) . . . . ?
C14 C15 C18 C19 -35.7(3) . . . . ?
C16 C15 C18 C23 -35.8(3) . . . . ?
C14 C15 C18 C23 143.5(2) . . . . ?
C23 C18 C19 C20 -3.6(3) . . . . ?
C15 C18 C19 C20 175.6(2) . . . . ?
C18 C19 C20 C21 1.1(4) . . . . ?
C19 C20 C21 C22 2.0(3) . . . . ?
C19 C20 C21 N4 -174.7(2) . . . . ?
C26 N4 C21 C20 148.9(2) . . . . ?
C24 N4 C21 C20 -25.3(3) . . . . ?
C26 N4 C21 C22 -27.8(3) . . . . ?
C24 N4 C21 C22 157.9(2) . . . . ?
C20 C21 C22 C23 -2.5(3) . . . . ?
N4 C21 C22 C23 174.3(2) . . . . ?
C21 C22 C23 C18 -0.2(4) . . . . ?
C19 C18 C23 C22 3.2(3) . . . . ?
C15 C18 C23 C22 -176.1(2) . . . . ?
C26 N4 C24 C25 0.1(2) . . . . ?
C21 N4 C24 C25 175.19(19) . . . . ?
N4 C24 C25 N5 0.1(2) . . . . ?
C26 N5 C25 C24 -0.3(2) . . . . ?
Cd1 N5 C25 C24 -173.80(14) 1_446 . . . ?
C25 N5 C26 N4 0.4(2) . . . . ?
Cd1 N5 C26 N4 174.99(13) 1_446 . . . ?
C24 N4 C26 N5 -0.3(2) . . . . ?
C21 N4 C26 N5 -175.64(18) . . . . ?
